data_2022219
loop_
_publ_author_name
'Soecipto, Aristyo'
'Wong, Lawrence W.-Y.'
'Sung, Herman H.-Y.'
'Williams, Ian D.'

_publ_section_title
;
 Chiral anionic layers in tartramide spiroborate salts and variable
 solvation for [N<i>R</i>~4~][B(TarNH~2~)~2~] (<i>R</i> = Et, Pr or Bu)
;
_journal_coeditor_code FM3065
_journal_issue 7
_journal_name_full 'Acta Crystallographica Section C'
_journal_page_first 695
_journal_page_last 705
_journal_paper_doi 10.1107/S2053229620008384
_journal_volume 76
_journal_year 2020
_chemical_absolute_configuration ad
_chemical_formula_iupac 'C8 H20 N +, C8 H12 B N4 O8 -, 6.375H2 O'
_chemical_formula_moiety 'C8 H20 N +, C8 H12 B N4 O8 -, 6.375(H2 O)'
_chemical_formula_sum 'C16 H44.75 B N5 O14.375'
_chemical_formula_weight 548.125
_chemical_name_systematic
;
Tetraethylazanium
2,3,7,8-tetracarboxamido-1,4,6,9-tetraoxa-5\l^4^-boraspiro[4.4]nonane
6.375-hydrate
;
_space_group_crystal_system orthorhombic
_space_group_IT_number 19
_space_group_name_Hall 'P 2ac 2ab'
_space_group_name_H-M_alt 'P 21 21 21'
_atom_sites_solution_hydrogens mixed
_atom_sites_solution_primary iterative
_audit_creation_method
;
Olex2 1.2
(compiled 2018.05.29 svn.r3508 for OlexSys, GUI svn.r5506)
;
_cell_angle_alpha 90
_cell_angle_beta 90
_cell_angle_gamma 90
_cell_formula_units_Z 8
_cell_length_a 10.40272(13)
_cell_length_b 17.5277(3)
_cell_length_c 30.9259(4)
_cell_measurement_reflns_used 9103
_cell_measurement_temperature 100(2)
_cell_measurement_theta_max 75.1940
_cell_measurement_theta_min 4.9320
_cell_volume 5638.90(14)
_computing_cell_refinement
;
CrysAlis PRO (Rigaku OD, 2015)
;
_computing_data_collection
;
CrysAlis PRO (Rigaku OD, 2015)
;
_computing_data_reduction
;
CrysAlis PRO (Rigaku OD, 2015)
;
_computing_molecular_graphics
;
<i>OLEX2</i> (Dolomanov <i>et al.</i>,  2009)
;
_computing_publication_material
;
<i>OLEX2</i> (Dolomanov <i>et al.</i>,  2009)
;
_computing_structure_refinement
;
SHELXL2014 (Sheldrick, 2015)
;
_computing_structure_solution
;
olex2.solve (Bourhis <i>et al.</i>, 2015)
;
_diffrn_ambient_temperature 100.15
_diffrn_detector 'CCD plate'
_diffrn_detector_area_resol_mean 10.3577
_diffrn_measured_fraction_theta_full 0.990
_diffrn_measured_fraction_theta_max 0.959
_diffrn_measurement_device 'kappa diffractometer'
_diffrn_measurement_device_type 'Rigaku OD SuperNova Dual source diffractometer with an Atlas detector'
_diffrn_measurement_method '\w scans'
_diffrn_radiation_monochromator mirror
_diffrn_radiation_probe x-ray
_diffrn_radiation_type CuK\a
_diffrn_radiation_wavelength 1.54184
_diffrn_reflns_av_R_equivalents 0.0199
_diffrn_reflns_av_unetI/netI 0.0309
_diffrn_reflns_limit_h_max 8
_diffrn_reflns_limit_h_min -12
_diffrn_reflns_limit_k_max 21
_diffrn_reflns_limit_k_min -21
_diffrn_reflns_limit_l_max 25
_diffrn_reflns_limit_l_min -38
_diffrn_reflns_number 17424
_diffrn_reflns_theta_full 67.684
_diffrn_reflns_theta_max 75.689
_diffrn_reflns_theta_min 4.484
_diffrn_source 'micro-focus sealed X-ray tube'
_diffrn_source_current 0.80
_diffrn_source_power 0.040
_diffrn_source_voltage 50
_exptl_absorpt_coefficient_mu 0.957
_exptl_absorpt_correction_T_max 1.00000
_exptl_absorpt_correction_T_min 0.89855
_exptl_absorpt_correction_type multi-scan
_exptl_absorpt_process_details
;
(CrysAlisPRO; Rigaku OD, 2015)
;
_exptl_crystal_colour colourless
_exptl_crystal_density_diffrn 1.291
_exptl_crystal_description plate
_exptl_crystal_F_000 2366
_exptl_crystal_size_max 0.2
_exptl_crystal_size_mid 0.2
_exptl_crystal_size_min 0.05
_refine_diff_density_max 0.183
_refine_diff_density_min -0.207
_refine_ls_abs_structure_details
;
Flack <i>x</i> determined using 4250 quotients [(I+)-(I-)]/[(I+)+(I-)]
(Parsons <i>et al.</i>,  2013)
;
_refine_ls_abs_structure_Flack 0.03(6)
_refine_ls_extinction_method none
_refine_ls_goodness_of_fit_ref 1.018
_refine_ls_hydrogen_treatment mixed
_refine_ls_matrix_type full
_refine_ls_number_parameters 882
_refine_ls_number_reflns 11082
_refine_ls_number_restraints 114
_refine_ls_restrained_S_all 1.019
_refine_ls_R_factor_all 0.0352
_refine_ls_R_factor_gt 0.0320
_refine_ls_shift/su_max 0.000
_refine_ls_shift/su_mean 0.000
_refine_ls_structure_factor_coef Fsqd
_refine_ls_weighting_details 'w=1/[\s^2^(Fo^2^)+(0.0424P)^2^+0.5418P] where P=(Fo^2^+2Fc^2^)/3'
_refine_ls_weighting_scheme calc
_refine_ls_wR_factor_gt 0.0800
_refine_ls_wR_factor_ref 0.0819
_reflns_number_gt 10345
_reflns_number_total 11082
_reflns_threshold_expression 'I > 2\s(I)'
_cod_data_source_file fm3065sup1.cif
_cod_data_source_block aris40cult
_cod_original_cell_volume 5638.90(13)
_cod_original_formula_sum 'C16 H44.75 B1 N5 O14.375'
_cod_database_code 2022219
_shelx_space_group_comment
;
The symmetry employed for this shelxl refinement is uniquely defined
by the following loop, which should always be used as a source of
symmetry information in preference to the above space-group names.
They are only intended as comments.
;
_shelx_estimated_absorpt_t_min 0.832
_shelx_estimated_absorpt_t_max 0.954

loop_
_space_group_symop_operation_xyz
'x, y, z'
'-x+1/2, -y, z+1/2'
'x+1/2, -y+1/2, -z'
'-x, y+1/2, -z+1/2'

loop_
_atom_site_type_symbol
_atom_site_label
_atom_site_fract_x
_atom_site_fract_y
_atom_site_fract_z
_atom_site_U_iso_or_equiv
_atom_site_adp_type
_atom_site_calc_flag
_atom_site_occupancy
_atom_site_disorder_assembly
_atom_site_disorder_group
B B1 1.2958(2) 0.72950(14) 0.37278(7) 0.0180(4) Uani d 1 . .
O O1A 1.45819(13) 0.76001(9) 0.24034(5) 0.0224(3) Uani d 1 . .
O O2A 1.30654(14) 0.68078(9) 0.33406(4) 0.0220(3) Uani d 1 . .
O O3A 1.40431(12) 0.78301(9) 0.36886(4) 0.0194(3) Uani d 1 . .
O O4A 1.68429(13) 0.68381(9) 0.33268(4) 0.0211(3) Uani d 1 . .
O O5A 1.13290(14) 0.73499(9) 0.50856(5) 0.0232(3) Uani d 1 . .
O O6A 1.29684(14) 0.68229(9) 0.41160(4) 0.0201(3) Uani d 1 . .
O O7A 1.17500(13) 0.77242(9) 0.37473(5) 0.0248(3) Uani d 1 . .
O O8A 0.89394(13) 0.70049(9) 0.42678(4) 0.0195(3) Uani d 1 . .
N N1A 1.24905(17) 0.74646(12) 0.25902(6) 0.0237(4) Uani d 1 . .
H H1AA 1.196(3) 0.7276(17) 0.2780(9) 0.029(7) Uiso d 1 . .
H H1AB 1.216(3) 0.7662(16) 0.2348(9) 0.027(7) Uiso d 1 . .
N N4A 1.63574(17) 0.73935(11) 0.39666(5) 0.0189(3) Uani d 1 . .
H H4AA 1.580(3) 0.7628(17) 0.4108(9) 0.028(7) Uiso d 1 . .
H H4AB 1.706(3) 0.7243(16) 0.4097(9) 0.026(7) Uiso d 1 . .
N N5A 1.34181(17) 0.74257(12) 0.48811(6) 0.0224(4) Uani d 1 . .
H H5AA 1.397(3) 0.7312(15) 0.4660(8) 0.021(6) Uiso d 1 . .
H H5AB 1.368(3) 0.7617(16) 0.5120(10) 0.027(7) Uiso d 1 . .
N N8A 0.95049(17) 0.70873(12) 0.35647(5) 0.0222(4) Uani d 1 . .
H H8AA 0.875(3) 0.6932(16) 0.3479(9) 0.027(7) Uiso d 1 . .
H H8AB 1.003(3) 0.723(2) 0.3371(11) 0.045(9) Uiso d 1 . .
C C1A 1.37371(19) 0.73872(12) 0.26599(6) 0.0181(4) Uani d 1 . .
C C2A 1.41246(18) 0.70139(12) 0.30851(6) 0.0172(4) Uani d 1 . .
H H2A 1.4660 0.6552 0.3025 0.021 Uiso calc 1 . .
C C3A 1.49025(18) 0.75811(11) 0.33666(6) 0.0160(4) Uani d 1 . .
H H3A 1.5152 0.8028 0.3184 0.019 Uiso calc 1 . .
C C4A 1.61173(17) 0.72273(12) 0.35564(6) 0.0162(4) Uani d 1 . .
C C5A 1.21973(18) 0.72566(11) 0.48156(6) 0.0165(4) Uani d 1 . .
C C6A 1.18705(18) 0.69372(11) 0.43699(6) 0.0159(4) Uani d 1 . .
H H6A 1.1400 0.6443 0.4403 0.019 Uiso calc 1 . .
C C7A 1.10175(18) 0.75131(12) 0.41093(6) 0.0167(4) Uani d 1 . .
H H7A 1.0865 0.7976 0.4292 0.020 Uiso calc 1 . .
C C8A 0.97297(18) 0.71726(11) 0.39847(6) 0.0158(4) Uani d 1 . .
B B2 0.2156(2) 0.25275(13) 0.37085(7) 0.0165(4) Uani d 1 . .
O O1B 0.03861(13) 0.21899(9) 0.23953(4) 0.0210(3) Uani d 1 . .
O O2B 0.20792(13) 0.29597(9) 0.33032(4) 0.0194(3) Uani d 1 . .
O O3B 0.10527(12) 0.20067(8) 0.36941(4) 0.0181(3) Uani d 1 . .
O O4B -0.18087(13) 0.28519(10) 0.32751(4) 0.0222(3) Uani d 1 . .
O O5B 0.37471(13) 0.26014(10) 0.50737(5) 0.0240(3) Uani d 1 . .
O O6B 0.21611(13) 0.30520(8) 0.40801(4) 0.0175(3) Uani d 1 . .
O O7B 0.33398(13) 0.20833(9) 0.37540(5) 0.0213(3) Uani d 1 . .
O O8B 0.61673(13) 0.28362(9) 0.42444(4) 0.0186(3) Uani d 1 . .
N N1B 0.25145(16) 0.22739(12) 0.25427(6) 0.0221(4) Uani d 1 . .
H H1BA 0.273(3) 0.2087(16) 0.2295(10) 0.029(7) Uiso d 1 . .
H H1BB 0.307(3) 0.2480(18) 0.2700(10) 0.034(8) Uiso d 1 . .
N N4B -0.12216(17) 0.25175(11) 0.39542(5) 0.0193(3) Uani d 1 . .
H H4BA -0.194(3) 0.2671(15) 0.4076(9) 0.021(6) Uiso d 1 . .
H H4BB -0.063(3) 0.2340(16) 0.4111(9) 0.026(7) Uiso d 1 . .
N N5B 0.16555(17) 0.25664(12) 0.48745(6) 0.0221(4) Uani d 1 . .
H H5BA 0.140(2) 0.2430(15) 0.5129(9) 0.019(6) Uiso d 1 . .
H H5BB 0.112(3) 0.2652(17) 0.4672(10) 0.034(8) Uiso d 1 . .
N N8B 0.55632(16) 0.27178(12) 0.35469(6) 0.0224(4) Uani d 1 . .
H H8BA 0.499(3) 0.2533(17) 0.3373(9) 0.027(7) Uiso d 1 . .
H H8BB 0.632(3) 0.2861(19) 0.3449(10) 0.041(8) Uiso d 1 . .
C C1B 0.12887(18) 0.23825(11) 0.26348(6) 0.0164(4) Uani d 1 . .
C C2B 0.09760(17) 0.27641(11) 0.30647(6) 0.0153(4) Uani d 1 . .
H H2B 0.0453 0.3233 0.3011 0.018 Uiso calc 1 . .
C C3B 0.02093(17) 0.22114(11) 0.33602(6) 0.0146(3) Uani d 1 . .
H H3B -0.0011 0.1744 0.3190 0.018 Uiso calc 1 . .
C C4B -0.10308(17) 0.25638(11) 0.35312(6) 0.0156(4) Uani d 1 . .
C C5B 0.28899(18) 0.26830(12) 0.48007(6) 0.0171(4) Uani d 1 . .
C C6B 0.32432(18) 0.29402(12) 0.43448(6) 0.0156(4) Uani d 1 . .
H H6B 0.3740 0.3428 0.4363 0.019 Uiso calc 1 . .
C C7B 0.40749(17) 0.23289(12) 0.41078(6) 0.0155(4) Uani d 1 . .
H H7B 0.4224 0.1888 0.4307 0.019 Uiso calc 1 . .
C C8B 0.53654(17) 0.26521(11) 0.39672(6) 0.0155(4) Uani d 1 . .
O O1W 0.3256(2) 0.42869(12) 0.29928(8) 0.0374(5) Uani d 0.88 A 1
H H1WA 0.2970 0.3883 0.3125 0.056 Uiso d 0.88 A 1
H H1WB 0.2806 0.4661 0.3099 0.056 Uiso d 0.88 A 1
O O1X 0.3560(16) 0.4321(10) 0.3258(6) 0.038(4) Uani d 0.12 B 2
H H1XA 0.3405 0.3899 0.3396 0.057 Uiso d 0.12 B 2
H H1XB 0.2930 0.4361 0.3074 0.057 Uiso d 0.12 B 2
O O2W 0.58211(19) 0.41798(12) 0.28031(8) 0.0480(5) Uani d 1 . .
H H2WA 0.5045 0.4312 0.2876 0.072 Uiso d 1 . .
H H2WB 0.5753 0.3704 0.2727 0.072 Uiso d 1 . .
O O3W 0.7654(2) 0.49277(13) 0.23023(8) 0.0347(4) Uani d 0.9 C 1
H H3WA 0.711(4) 0.469(2) 0.2452(14) 0.052 Uiso d 0.9 D 1
H H3WB 0.808(4) 0.512(3) 0.2476(16) 0.052 Uiso d 0.9 E 1
O O4W 0.97336(18) 0.56156(11) 0.27495(6) 0.0380(4) Uani d 1 . .
H H4WA 0.9640 0.6112 0.2727 0.057 Uiso d 1 . .
H H4WB 1.0225 0.5468 0.2962 0.057 Uiso d 1 . .
O O5W 1.17416(15) 0.54333(9) 0.33390(6) 0.0286(3) Uani d 1 . .
H H5WA 1.1641 0.5160 0.3571 0.21(3) Uiso d 1 . .
H H5WB 1.2135 0.5882 0.3325 0.057(10) Uiso d 1 . .
O O6W 1.14776(19) 0.46307(10) 0.41027(6) 0.0387(4) Uani d 1 . .
H H6WA 1.1726 0.4170 0.4039 0.058 Uiso d 1 . .
H H6WB 1.1922 0.4750 0.4331 0.058 Uiso d 1 . .
O O7W 1.2537(3) 0.5051(2) 0.48675(12) 0.0442(8) Uani d 0.75 F 1
H H7WA 1.2083 0.5353 0.5031 0.066 Uiso d 0.75 F 1
H H7WB 1.2966 0.4753 0.5050 0.066 Uiso d 0.75 F 1
O O7X 1.2057(10) 0.5074(7) 0.4984(3) 0.039(3) Uani d 0.25 G 2
H H7XA 1.2317 0.4693 0.4826 0.059 Uiso d 0.25 G 2
H H7XB 1.1400 0.4895 0.5125 0.059 Uiso d 0.25 G 2
O O8W 1.0639(4) 0.5856(2) 0.52960(12) 0.0448(10) Uani d 0.72 H 1
H H8WA 1.0638 0.6350 0.5268 0.067 Uiso d 0.72 H 1
H H8WB 1.0234 0.5845 0.5547 0.067 Uiso d 0.72 H 1
O O8X 1.0305(9) 0.5904(6) 0.5446(3) 0.0342(18) Uani d 0.28 I 2
H H8XA 0.9992 0.6242 0.5269 0.051 Uiso d 0.28 I 2
H H8XB 1.0953 0.5707 0.5307 0.051 Uiso d 0.28 I 2
O O9W 0.9257(3) 0.56438(15) 0.60373(9) 0.0438(6) Uani d 0.75 J 1
H H9WA 0.8891 0.5304 0.6129 0.066 Uiso d 0.75 J 1
H H9WB 0.9042 0.6095 0.6156 0.066 Uiso d 0.75 J 1
O O9X 0.8105(9) 0.5580(6) 0.5964(3) 0.055(2) Uani d 0.25 K 2
H H9XA 0.7925 0.5745 0.6223 0.083 Uiso d 0.25 K 2
H H9XB 0.8773 0.5282 0.5976 0.083 Uiso d 0.25 K 2
O O10W 0.8559(2) 0.44021(11) 0.65939(7) 0.0480(5) Uani d 1 . .
H H10A 0.8411 0.3942 0.6501 0.072 Uiso d 1 . .
H H10B 0.8047 0.4545 0.6830 0.072 Uiso d 1 . .
O O11W 0.6539(2) 0.57635(13) 0.65094(8) 0.0332(5) Uani d 0.75 . .
H H11C 0.6889 0.5678 0.6760 0.050 Uiso d 0.75 . .
H H11D 0.6661 0.6248 0.6464 0.050 Uiso d 0.75 . .
O O12W 0.5854(4) 0.4475(3) 0.59897(13) 0.0378(9) Uani d 0.77 L 1
H H12D 0.6127 0.4065 0.6118 0.057 Uiso d 0.77 L 1
H H12E 0.6285 0.4783 0.6134 0.057 Uiso d 0.77 L 1
O O12X 0.6193(17) 0.4415(11) 0.5842(5) 0.046(4) Uani d 0.23 M 2
H H12F 0.6535 0.4860 0.5794 0.069 Uiso d 0.23 M 2
H H12G 0.6813 0.4093 0.5794 0.069 Uiso d 0.23 M 2
O O13W 0.43260(19) 0.41560(12) 0.52737(6) 0.0421(5) Uani d 1 . .
H H13C 0.4830 0.4286 0.5486 0.101(17) Uiso d 1 . .
H H13D 0.4287 0.3716 0.5224 0.043(10) Uiso d 1 . .
N N10 0.2598(2) 0.51035(11) 0.66146(6) 0.0310(5) Uani d 1 . .
C C11 0.2453(2) 0.57970(13) 0.63246(7) 0.0298(5) Uani d 1 . .
H H11A 0.2421 0.6258 0.6509 0.036 Uiso calc 1 . .
H H11B 0.1619 0.5760 0.6172 0.036 Uiso calc 1 . .
C C12 0.3509(3) 0.59019(14) 0.59907(8) 0.0331(5) Uani d 1 . .
H H12A 0.3512 0.5466 0.5793 0.050 Uiso calc 1 . .
H H12B 0.4342 0.5936 0.6137 0.050 Uiso calc 1 . .
H H12C 0.3353 0.6372 0.5827 0.050 Uiso calc 1 . .
C C13 0.3832(3) 0.51455(15) 0.68755(9) 0.0401(6) Uani d 1 . .
H H13A 0.4569 0.5108 0.6674 0.048 Uiso calc 1 . .
H H13B 0.3869 0.4697 0.7070 0.048 Uiso calc 1 . .
C C14 0.3997(3) 0.58621(17) 0.71475(10) 0.0503(8) Uani d 1 . .
H H14A 0.4017 0.6310 0.6958 0.076 Uiso calc 1 . .
H H14B 0.4804 0.5831 0.7310 0.076 Uiso calc 1 . .
H H14C 0.3275 0.5907 0.7350 0.076 Uiso calc 1 . .
C C15 0.1417(3) 0.50970(15) 0.69068(8) 0.0378(6) Uani d 1 . .
H H15A 0.1424 0.5568 0.7083 0.045 Uiso calc 1 . .
H H15B 0.0641 0.5113 0.6722 0.045 Uiso calc 1 . .
C C16 0.1303(4) 0.44167(15) 0.72102(9) 0.0461(7) Uani d 1 . .
H H16A 0.1206 0.3948 0.7040 0.069 Uiso calc 1 . .
H H16B 0.0551 0.4483 0.7397 0.069 Uiso calc 1 . .
H H16C 0.2079 0.4381 0.7389 0.069 Uiso calc 1 . .
C C17 0.2687(3) 0.43787(13) 0.63473(7) 0.0304(5) Uani d 1 . .
H H17A 0.3485 0.4399 0.6173 0.036 Uiso calc 1 . .
H H17B 0.2763 0.3939 0.6547 0.036 Uiso calc 1 . .
C C18 0.1570(2) 0.42356(14) 0.60465(8) 0.0310(5) Uani d 1 . .
H H18A 0.1499 0.4658 0.5840 0.047 Uiso calc 1 . .
H H18B 0.0775 0.4198 0.6215 0.047 Uiso calc 1 . .
H H18C 0.1711 0.3758 0.5889 0.047 Uiso calc 1 . .
N N20 0.6954(5) 0.5036(4) 0.43678(18) 0.0240(10) Uani d 0.55 N 1
C C28B 0.8698(6) 0.4530(4) 0.4876(2) 0.0402(15) Uani d 0.55 N 1
H H28A 0.9343 0.4675 0.4661 0.060 Uiso calc 0.55 N 1
H H28B 0.8976 0.4064 0.5025 0.060 Uiso calc 0.55 N 1
H H28C 0.8599 0.4942 0.5087 0.060 Uiso calc 0.55 N 1
C C21 0.7890(11) 0.5219(8) 0.4008(3) 0.0260(16) Uani d 0.55 N 1
H H21A 0.7517 0.5642 0.3837 0.031 Uiso calc 0.55 N 1
H H21B 0.8685 0.5417 0.4144 0.031 Uiso calc 0.55 N 1
C C22 0.806(2) 0.4550(14) 0.3714(7) 0.039(4) Uani d 0.45 O 2
H H22D 0.8422 0.4084 0.3839 0.058 Uiso calc 0.45 O 2
H H22E 0.8557 0.4699 0.3459 0.058 Uiso calc 0.45 O 2
H H22F 0.7163 0.4456 0.3629 0.058 Uiso calc 0.45 O 2
C C23A 0.6782(5) 0.5764(3) 0.46224(17) 0.0308(10) Uani d 0.55 N 1
H H23A 0.6479 0.6167 0.4423 0.037 Uiso calc 0.55 N 1
H H23B 0.7632 0.5923 0.4734 0.037 Uiso calc 0.55 N 1
C C23B 0.7325(6) 0.5689(3) 0.4748(2) 0.0294(11) Uani d 0.45 O 2
H H23C 0.6990 0.6138 0.4589 0.035 Uiso calc 0.45 O 2
H H23D 0.8240 0.5789 0.4815 0.035 Uiso calc 0.45 O 2
C C24A 0.5850(6) 0.5716(3) 0.50000(19) 0.0433(13) Uani d 0.55 N 1
H H24A 0.5042 0.5486 0.4903 0.065 Uiso calc 0.55 N 1
H H24B 0.5682 0.6230 0.5111 0.065 Uiso calc 0.55 N 1
H H24C 0.6226 0.5402 0.5230 0.065 Uiso calc 0.55 N 1
C C24B 0.6592(8) 0.5617(4) 0.5171(2) 0.0459(17) Uani d 0.45 O 2
H H24D 0.5678 0.5537 0.5111 0.069 Uiso calc 0.45 O 2
H H24E 0.6700 0.6085 0.5341 0.069 Uiso calc 0.45 O 2
H H24F 0.6928 0.5182 0.5336 0.069 Uiso calc 0.45 O 2
C C25A 0.5693(6) 0.4763(4) 0.4171(2) 0.0301(12) Uani d 0.55 N 1
H H25A 0.5863 0.4287 0.4008 0.036 Uiso calc 0.55 N 1
H H25B 0.5096 0.4636 0.4409 0.036 Uiso calc 0.55 N 1
C C25B 0.5859(8) 0.4834(5) 0.4319(3) 0.0310(14) Uani d 0.45 O 2
H H25C 0.5859 0.4368 0.4139 0.037 Uiso calc 0.45 O 2
H H25D 0.5361 0.4718 0.4584 0.037 Uiso calc 0.45 O 2
C C26A 0.5158(8) 0.5457(5) 0.4073(3) 0.053(2) Uani d 0.45 O 2
H H26D 0.5226 0.5939 0.4232 0.080 Uiso calc 0.45 O 2
H H26E 0.4250 0.5318 0.4042 0.080 Uiso calc 0.45 O 2
H H26F 0.5545 0.5516 0.3786 0.080 Uiso calc 0.45 O 2
C C26B 0.5020(7) 0.5321(4) 0.3869(2) 0.0403(13) Uani d 0.55 N 1
H H26A 0.4744 0.5770 0.4033 0.060 Uiso calc 0.55 N 1
H H26B 0.4269 0.5073 0.3739 0.060 Uiso calc 0.55 N 1
H H26C 0.5615 0.5478 0.3640 0.060 Uiso calc 0.55 N 1
C C27A 0.7754(8) 0.4297(5) 0.4668(3) 0.0255(15) Uani d 0.45 O 2
H H27C 0.7717 0.3873 0.4457 0.031 Uiso calc 0.45 O 2
H H27D 0.7168 0.4166 0.4910 0.031 Uiso calc 0.45 O 2
C C28A 0.9105(8) 0.4340(5) 0.4845(3) 0.0403(19) Uani d 0.45 O 2
H H28D 0.9697 0.4486 0.4613 0.060 Uiso calc 0.45 O 2
H H28E 0.9354 0.3841 0.4960 0.060 Uiso calc 0.45 O 2
H H28F 0.9141 0.4722 0.5076 0.060 Uiso calc 0.45 O 2
C C27B 0.7429(7) 0.4387(4) 0.4654(3) 0.0271(13) Uani d 0.55 N 1
H H27A 0.6771 0.4285 0.4878 0.033 Uiso calc 0.55 N 1
H H27B 0.7509 0.3921 0.4475 0.033 Uiso calc 0.55 N 1
N N20A 0.7251(7) 0.5003(5) 0.4453(2) 0.0249(12) Uani d 0.45 O 2
C C21A 0.8102(13) 0.5214(9) 0.4061(4) 0.0250(19) Uani d 0.45 O 2
H H21C 0.9000 0.5295 0.4158 0.030 Uiso calc 0.45 O 2
H H21D 0.7790 0.5695 0.3930 0.030 Uiso calc 0.45 O 2
C C22A 0.8269(17) 0.4610(10) 0.3702(5) 0.029(2) Uani d 0.55 N 1
H H22A 0.8636 0.4180 0.3862 0.044 Uiso calc 0.55 N 1
H H22B 0.8910 0.4810 0.3499 0.044 Uiso calc 0.55 N 1
H H22C 0.7511 0.4437 0.3541 0.044 Uiso calc 0.55 N 1
O O3X 0.749(2) 0.5156(15) 0.2519(9) 0.041(5) Uani d 0.1 P 2
H H3XA 0.7111 0.5280 0.2760 0.062 Uiso d 0.1 P 2
H H3XB 0.7332 0.5536 0.2346 0.062 Uiso d 0.1 P 2

loop_
_atom_site_aniso_label
_atom_site_aniso_U_11
_atom_site_aniso_U_22
_atom_site_aniso_U_33
_atom_site_aniso_U_12
_atom_site_aniso_U_13
_atom_site_aniso_U_23
B1 0.0158(10) 0.0232(11) 0.0151(9) -0.0013(8) -0.0039(8) 0.0013(9)
O1A 0.0168(6) 0.0360(8) 0.0144(6) -0.0029(6) 0.0020(5) 0.0038(6)
O2A 0.0240(7) 0.0297(8) 0.0124(6) -0.0129(6) -0.0001(5) -0.0002(6)
O3A 0.0144(6) 0.0227(7) 0.0211(7) -0.0016(5) 0.0000(5) -0.0060(6)
O4A 0.0173(6) 0.0313(8) 0.0147(6) 0.0019(6) 0.0003(5) -0.0025(6)
O5A 0.0190(6) 0.0339(8) 0.0167(7) 0.0019(6) 0.0035(5) -0.0024(6)
O6A 0.0211(7) 0.0270(8) 0.0122(6) 0.0079(6) 0.0007(5) 0.0015(5)
O7A 0.0150(6) 0.0332(8) 0.0263(7) 0.0023(6) 0.0005(6) 0.0158(7)
O8A 0.0166(6) 0.0294(8) 0.0126(6) -0.0004(6) 0.0016(5) 0.0016(6)
N1A 0.0144(8) 0.0413(11) 0.0155(8) -0.0017(8) -0.0016(6) 0.0034(8)
N4A 0.0157(8) 0.0282(9) 0.0128(8) -0.0005(7) -0.0018(6) -0.0011(7)
N5A 0.0172(8) 0.0351(10) 0.0148(8) 0.0000(7) -0.0018(7) -0.0041(7)
N8A 0.0172(8) 0.0390(11) 0.0105(7) 0.0007(8) 0.0002(6) -0.0014(7)
C1A 0.0184(9) 0.0233(10) 0.0124(8) -0.0010(8) -0.0018(7) -0.0016(7)
C2A 0.0164(8) 0.0225(10) 0.0126(8) -0.0040(7) -0.0022(7) 0.0008(7)
C3A 0.0150(8) 0.0188(9) 0.0140(8) -0.0036(7) -0.0013(7) -0.0004(7)
C4A 0.0143(8) 0.0205(9) 0.0137(8) -0.0040(7) 0.0003(7) 0.0021(7)
C5A 0.0180(9) 0.0179(9) 0.0136(8) 0.0016(7) -0.0008(7) 0.0008(7)
C6A 0.0164(8) 0.0176(9) 0.0136(8) 0.0017(7) -0.0003(7) 0.0009(7)
C7A 0.0150(8) 0.0186(9) 0.0166(9) 0.0011(7) -0.0010(7) 0.0029(7)
C8A 0.0158(8) 0.0180(9) 0.0135(8) 0.0031(7) -0.0010(7) -0.0009(7)
B2 0.0131(9) 0.0234(11) 0.0129(9) -0.0008(8) 0.0029(7) -0.0015(8)
O1B 0.0163(6) 0.0322(8) 0.0145(6) -0.0020(6) -0.0023(5) -0.0030(6)
O2B 0.0199(6) 0.0269(8) 0.0114(6) -0.0107(6) -0.0001(5) 0.0005(5)
O3B 0.0130(6) 0.0228(7) 0.0185(6) -0.0007(5) -0.0005(5) 0.0070(5)
O4B 0.0155(6) 0.0379(9) 0.0133(6) 0.0023(6) -0.0005(5) 0.0014(6)
O5B 0.0177(6) 0.0402(9) 0.0142(7) 0.0044(6) -0.0026(5) 0.0017(6)
O6B 0.0167(6) 0.0241(7) 0.0118(6) 0.0066(5) -0.0016(5) -0.0010(5)
O7B 0.0132(6) 0.0293(8) 0.0214(7) 0.0025(6) -0.0006(5) -0.0109(6)
O8B 0.0141(6) 0.0288(8) 0.0131(6) 0.0005(6) -0.0005(5) -0.0012(6)
N1B 0.0137(8) 0.0369(10) 0.0155(8) -0.0016(7) 0.0010(6) -0.0055(7)
N4B 0.0155(8) 0.0298(9) 0.0127(7) 0.0014(7) 0.0011(6) 0.0002(7)
N5B 0.0153(8) 0.0390(11) 0.0121(8) -0.0002(7) 0.0012(6) 0.0029(7)
N8B 0.0143(8) 0.0415(11) 0.0114(8) -0.0013(7) -0.0005(6) 0.0026(7)
C1B 0.0163(8) 0.0208(9) 0.0119(8) -0.0017(7) 0.0016(7) 0.0013(7)
C2B 0.0150(8) 0.0191(9) 0.0117(8) -0.0025(7) 0.0018(7) 0.0017(7)
C3B 0.0139(8) 0.0163(9) 0.0136(8) -0.0014(7) 0.0010(7) 0.0010(7)
C4B 0.0140(8) 0.0204(9) 0.0123(8) -0.0023(7) 0.0007(7) -0.0010(7)
C5B 0.0171(9) 0.0218(10) 0.0123(8) 0.0011(7) 0.0007(7) -0.0018(7)
C6B 0.0143(8) 0.0214(9) 0.0113(8) 0.0011(7) 0.0010(7) -0.0012(7)
C7B 0.0130(8) 0.0205(9) 0.0129(8) 0.0018(7) 0.0014(6) -0.0008(7)
C8B 0.0134(8) 0.0199(9) 0.0130(8) 0.0036(7) 0.0018(6) 0.0011(7)
O1W 0.0365(11) 0.0237(10) 0.0520(14) -0.0014(8) 0.0178(11) 0.0051(10)
O1X 0.040(8) 0.039(9) 0.035(8) -0.005(7) 0.011(7) -0.003(7)
O2W 0.0402(10) 0.0301(10) 0.0738(15) -0.0034(8) 0.0181(10) 0.0013(10)
O3W 0.0338(11) 0.0335(11) 0.0367(12) -0.0053(9) 0.0025(9) 0.0038(10)
O4W 0.0431(10) 0.0318(9) 0.0390(10) 0.0056(8) -0.0121(8) 0.0018(8)
O5W 0.0285(8) 0.0221(8) 0.0352(9) -0.0033(6) -0.0047(7) 0.0038(7)
O6W 0.0490(11) 0.0275(9) 0.0396(10) 0.0049(8) -0.0067(8) 0.0004(7)
O7W 0.046(2) 0.0518(19) 0.035(2) 0.0083(18) -0.0015(14) -0.0017(15)
O7X 0.042(6) 0.055(5) 0.021(5) 0.024(5) -0.007(4) -0.013(4)
O8W 0.061(2) 0.0326(16) 0.041(2) -0.0013(15) 0.0235(16) 0.0033(16)
O8X 0.045(5) 0.028(4) 0.030(5) -0.003(4) 0.002(4) 0.002(4)
O9W 0.0622(17) 0.0260(12) 0.0433(15) 0.0015(11) 0.0223(13) -0.0032(11)
O9X 0.058(5) 0.071(6) 0.037(4) -0.035(5) 0.006(4) -0.004(4)
O10W 0.0627(13) 0.0304(10) 0.0509(12) -0.0086(9) 0.0011(10) -0.0076(9)
O11W 0.0386(12) 0.0247(11) 0.0362(12) -0.0002(9) -0.0069(10) 0.0081(9)
O12W 0.049(2) 0.0228(13) 0.042(2) -0.0009(16) -0.0211(17) 0.0038(17)
O12X 0.047(8) 0.042(8) 0.049(9) -0.011(6) -0.004(6) 0.020(7)
O13W 0.0456(11) 0.0393(11) 0.0414(10) -0.0062(9) -0.0141(9) 0.0034(9)
N10 0.0543(13) 0.0163(9) 0.0225(9) -0.0013(9) -0.0118(9) 0.0001(7)
C11 0.0468(13) 0.0165(10) 0.0261(11) 0.0007(10) -0.0077(10) 0.0030(9)
C12 0.0446(14) 0.0216(11) 0.0332(12) -0.0026(10) -0.0065(11) 0.0032(9)
C13 0.0631(17) 0.0233(12) 0.0339(13) 0.0011(12) -0.0233(12) -0.0014(10)
C14 0.073(2) 0.0367(16) 0.0416(15) -0.0026(14) -0.0236(15) -0.0109(13)
C15 0.0660(18) 0.0231(12) 0.0243(11) -0.0021(12) -0.0011(11) 0.0003(9)
C16 0.080(2) 0.0293(13) 0.0285(13) -0.0067(14) -0.0026(13) 0.0042(11)
C17 0.0487(14) 0.0168(10) 0.0257(11) 0.0005(10) -0.0094(10) -0.0015(8)
C18 0.0439(13) 0.0220(11) 0.0272(11) -0.0029(10) -0.0059(10) -0.0028(9)
N20 0.027(2) 0.0164(17) 0.0289(18) -0.0048(14) 0.0024(14) 0.0011(14)
C28B 0.035(3) 0.043(4) 0.042(3) -0.010(2) -0.009(3) 0.009(3)
C21 0.024(3) 0.028(2) 0.027(2) -0.008(2) -0.001(2) 0.0005(18)
C22 0.051(9) 0.032(4) 0.033(4) -0.013(4) 0.018(4) -0.005(3)
C23A 0.038(2) 0.0210(18) 0.033(2) -0.0056(16) 0.0057(18) -0.0021(15)
C23B 0.035(3) 0.019(2) 0.034(2) -0.0015(19) 0.012(2) -0.0009(17)
C24A 0.057(3) 0.026(2) 0.047(3) -0.010(2) 0.021(2) -0.007(2)
C24B 0.070(4) 0.023(3) 0.045(3) -0.007(3) 0.031(3) -0.005(2)
C25A 0.027(2) 0.025(2) 0.039(3) -0.0051(14) -0.0002(18) -0.0028(19)
C25B 0.027(2) 0.021(3) 0.045(4) 0.0026(17) 0.003(2) 0.004(2)
C26A 0.035(3) 0.038(4) 0.088(6) 0.002(3) -0.011(4) 0.024(4)
C26B 0.038(3) 0.035(3) 0.048(3) 0.004(2) -0.006(2) 0.000(2)
C27A 0.028(3) 0.020(2) 0.028(3) 0.0025(19) 0.006(2) 0.0022(18)
C28A 0.033(3) 0.032(4) 0.056(4) 0.004(2) -0.007(3) 0.000(3)
C27B 0.029(3) 0.021(2) 0.032(2) -0.0048(17) -0.001(2) 0.0004(17)
N20A 0.025(2) 0.019(2) 0.031(2) 0.0010(17) 0.0072(17) 0.0020(16)
C21A 0.025(4) 0.022(3) 0.028(3) 0.000(3) 0.005(3) 0.002(2)
C22A 0.032(4) 0.029(4) 0.027(3) -0.010(3) 0.002(3) 0.000(3)
O3X 0.043(7) 0.045(7) 0.035(7) -0.009(6) -0.004(6) -0.001(6)

loop_
_atom_type_symbol
_atom_type_description
_atom_type_scat_dispersion_real
_atom_type_scat_dispersion_imag
_atom_type_scat_source
C C 0.0181 0.0091 'International Tables Vol C Tables 4.2.6.8 and 6.1.1.4'
H H 0.0000 0.0000 'International Tables Vol C Tables 4.2.6.8 and 6.1.1.4'
B B 0.0090 0.0039 'International Tables Vol C Tables 4.2.6.8 and 6.1.1.4'
N N 0.0311 0.0180 'International Tables Vol C Tables 4.2.6.8 and 6.1.1.4'
O O 0.0492 0.0322 'International Tables Vol C Tables 4.2.6.8 and 6.1.1.4'

loop_
_geom_angle_atom_site_label_1
_geom_angle_atom_site_label_2
_geom_angle_atom_site_label_3
_geom_angle_site_symmetry_1
_geom_angle_site_symmetry_3
_geom_angle
_geom_angle_publ_flag
O3A B1 O2A . . 104.11(16) ?
O6A B1 O2A . . 109.84(17) ?
O6A B1 O3A . . 115.05(16) ?
O6A B1 O7A . . 105.29(16) ?
O7A B1 O2A . . 113.30(16) ?
O7A B1 O3A . . 109.49(17) ?
C2A O2A B1 . . 111.57(15) ?
C3A O3A B1 . . 110.35(15) ?
C6A O6A B1 . . 111.99(15) ?
C7A O7A B1 . . 111.28(15) ?
H1AA N1A H1AB . . 118(3) ?
C1A N1A H1AA . . 118.3(19) ?
C1A N1A H1AB . . 123.9(18) ?
H4AA N4A H4AB . . 120(3) ?
C4A N4A H4AA . . 118(2) ?
C4A N4A H4AB . . 122.1(18) ?
H5AA N5A H5AB . . 122(3) ?
C5A N5A H5AA . . 116.3(16) ?
C5A N5A H5AB . . 121.6(19) ?
H8AA N8A H8AB . . 117(3) ?
C8A N8A H8AA . . 119.3(18) ?
C8A N8A H8AB . . 123(2) ?
O1A C1A N1A . . 124.03(19) ?
O1A C1A C2A . . 119.57(17) ?
N1A C1A C2A . . 116.40(18) ?
O2A C2A C1A . . 112.89(16) ?
O2A C2A H2A . . 109.5 ?
O2A C2A C3A . . 105.00(15) ?
C1A C2A H2A . . 109.5 ?
C1A C2A C3A . . 110.34(16) ?
C3A C2A H2A . . 109.5 ?
O3A C3A C2A . . 105.35(15) ?
O3A C3A H3A . . 108.7 ?
O3A C3A C4A . . 112.35(15) ?
C2A C3A H3A . . 108.7 ?
C4A C3A C2A . . 112.83(16) ?
C4A C3A H3A . . 108.7 ?
O4A C4A N4A . . 123.64(18) ?
O4A C4A C3A . . 120.49(17) ?
N4A C4A C3A . . 115.79(17) ?
O5A C5A N5A . . 124.59(18) ?
O5A C5A C6A . . 119.60(17) ?
N5A C5A C6A . . 115.81(17) ?
O6A C6A C5A . . 112.17(15) ?
O6A C6A H6A . . 109.5 ?
O6A C6A C7A . . 105.40(14) ?
C5A C6A H6A . . 109.5 ?
C5A C6A C7A . . 110.75(16) ?
C7A C6A H6A . . 109.5 ?
O7A C7A C6A . . 105.81(15) ?
O7A C7A H7A . . 108.8 ?
O7A C7A C8A . . 112.36(16) ?
C6A C7A H7A . . 108.8 ?
C8A C7A C6A . . 112.18(16) ?
C8A C7A H7A . . 108.8 ?
O8A C8A N8A . . 123.27(18) ?
O8A C8A C7A . . 120.06(16) ?
N8A C8A C7A . . 116.65(17) ?
O2B B2 O3B . . 104.64(15) ?
O2B B2 O6B . . 110.18(17) ?
O3B B2 O6B . . 114.53(15) ?
O7B B2 O2B . . 113.74(16) ?
O7B B2 O3B . . 109.28(17) ?
O7B B2 O6B . . 104.73(15) ?
C2B O2B B2 . . 111.51(14) ?
C3B O3B B2 . . 110.65(14) ?
C6B O6B B2 . . 111.75(14) ?
C7B O7B B2 . . 111.74(15) ?
H1BA N1B H1BB . . 120(3) ?
C1B N1B H1BA . . 119.9(18) ?
C1B N1B H1BB . . 119(2) ?
H4BA N4B H4BB . . 119(2) ?
C4B N4B H4BA . . 122.1(17) ?
C4B N4B H4BB . . 118.5(19) ?
H5BA N5B H5BB . . 121(3) ?
C5B N5B H5BA . . 120.1(17) ?
C5B N5B H5BB . . 119(2) ?
H8BA N8B H8BB . . 121(3) ?
C8B N8B H8BA . . 118.0(19) ?
C8B N8B H8BB . . 120(2) ?
O1B C1B N1B . . 124.20(18) ?
O1B C1B C2B . . 118.56(17) ?
N1B C1B C2B . . 117.24(17) ?
O2B C2B C1B . . 112.97(15) ?
O2B C2B H2B . . 109.4 ?
O2B C2B C3B . . 105.23(14) ?
C1B C2B H2B . . 109.4 ?
C1B C2B C3B . . 110.45(16) ?
C3B C2B H2B . . 109.4 ?
O3B C3B C2B . . 105.78(14) ?
O3B C3B H3B . . 108.7 ?
O3B C3B C4B . . 112.19(15) ?
C2B C3B H3B . . 108.7 ?
C4B C3B C2B . . 112.70(16) ?
C4B C3B H3B . . 108.7 ?
O4B C4B N4B . . 123.89(18) ?
O4B C4B C3B . . 119.71(16) ?
N4B C4B C3B . . 116.36(17) ?
O5B C5B N5B . . 124.45(18) ?
O5B C5B C6B . . 119.45(17) ?
N5B C5B C6B . . 116.10(17) ?
O6B C6B C5B . . 112.74(15) ?
O6B C6B H6B . . 109.0 ?
O6B C6B C7B . . 105.44(14) ?
C5B C6B H6B . . 109.0 ?
C5B C6B C7B . . 111.40(16) ?
C7B C6B H6B . . 109.0 ?
O7B C7B C6B . . 105.96(14) ?
O7B C7B H7B . . 109.1 ?
O7B C7B C8B . . 111.87(15) ?
C6B C7B H7B . . 109.1 ?
C8B C7B C6B . . 111.60(16) ?
C8B C7B H7B . . 109.1 ?
O8B C8B N8B . . 123.60(18) ?
O8B C8B C7B . . 119.57(16) ?
N8B C8B C7B . . 116.83(17) ?
H1WA O1W H1WB . . 104.5 ?
H1XA O1X H1XB . . 104.5 ?
H2WA O2W H2WB . . 104.5 ?
H3WA O3W H3WB . . 103(5) ?
H4WA O4W H4WB . . 114.8 ?
H5WA O5W H5WB . . 125.7 ?
H6WA O6W H6WB . . 104.5 ?
H7WA O7W H7WB . . 105.1 ?
H7XA O7X H7XB . . 104.4 ?
H8WA O8W H8WB . . 96.2 ?
H8XA O8X H8XB . . 104.5 ?
H9WA O9W H9WB . . 114.3 ?
H9XA O9X H9XB . . 109.5 ?
H10A O10W H10B . . 113.9 ?
H11C O11W H11D . . 104.5 ?
H12D O12W H12E . . 96.6 ?
H12F O12X H12G . . 104.5 ?
H13C O13W H13D . . 115.6 ?
C11 N10 C13 . . 111.06(19) ?
C11 N10 C15 . . 106.01(19) ?
C11 N10 C17 . . 110.77(17) ?
C13 N10 C15 . . 111.5(2) ?
C17 N10 C13 . . 106.16(19) ?
C17 N10 C15 . . 111.4(2) ?
N10 C11 H11A . . 108.5 ?
N10 C11 H11B . . 108.5 ?
N10 C11 C12 . . 115.2(2) ?
H11A C11 H11B . . 107.5 ?
C12 C11 H11A . . 108.5 ?
C12 C11 H11B . . 108.5 ?
C11 C12 H12A . . 109.5 ?
C11 C12 H12B . . 109.5 ?
C11 C12 H12C . . 109.5 ?
H12A C12 H12B . . 109.5 ?
H12A C12 H12C . . 109.5 ?
H12B C12 H12C . . 109.5 ?
N10 C13 H13A . . 108.4 ?
N10 C13 H13B . . 108.4 ?
N10 C13 C14 . . 115.4(2) ?
H13A C13 H13B . . 107.5 ?
C14 C13 H13A . . 108.4 ?
C14 C13 H13B . . 108.4 ?
C13 C14 H14A . . 109.5 ?
C13 C14 H14B . . 109.5 ?
C13 C14 H14C . . 109.5 ?
H14A C14 H14B . . 109.5 ?
H14A C14 H14C . . 109.5 ?
H14B C14 H14C . . 109.5 ?
N10 C15 H15A . . 108.4 ?
N10 C15 H15B . . 108.4 ?
H15A C15 H15B . . 107.4 ?
C16 C15 N10 . . 115.7(2) ?
C16 C15 H15A . . 108.4 ?
C16 C15 H15B . . 108.4 ?
C15 C16 H16A . . 109.5 ?
C15 C16 H16B . . 109.5 ?
C15 C16 H16C . . 109.5 ?
H16A C16 H16B . . 109.5 ?
H16A C16 H16C . . 109.5 ?
H16B C16 H16C . . 109.5 ?
N10 C17 H17A . . 108.4 ?
N10 C17 H17B . . 108.4 ?
H17A C17 H17B . . 107.5 ?
C18 C17 N10 . . 115.3(2) ?
C18 C17 H17A . . 108.4 ?
C18 C17 H17B . . 108.4 ?
C17 C18 H18A . . 109.5 ?
C17 C18 H18B . . 109.5 ?
C17 C18 H18C . . 109.5 ?
H18A C18 H18B . . 109.5 ?
H18A C18 H18C . . 109.5 ?
H18B C18 H18C . . 109.5 ?
C21 N20 C25A . . 109.0(5) ?
C21 N20 C27B . . 112.2(6) ?
C23A N20 C21 . . 106.3(6) ?
C23A N20 C25A . . 111.8(5) ?
C23A N20 C27B . . 111.5(5) ?
C25A N20 C27B . . 106.2(5) ?
H28A C28B H28B . . 109.5 ?
H28A C28B H28C . . 109.5 ?
H28B C28B H28C . . 109.5 ?
C27B C28B H28A . . 109.5 ?
C27B C28B H28B . . 109.5 ?
C27B C28B H28C . . 109.5 ?
N20 C21 H21A . . 107.5 ?
N20 C21 H21B . . 107.5 ?
H21A C21 H21B . . 107.0 ?
C22A C21 N20 . . 119.3(12) ?
C22A C21 H21A . . 107.5 ?
C22A C21 H21B . . 107.5 ?
H22D C22 H22E . . 109.5 ?
H22D C22 H22F . . 109.5 ?
H22E C22 H22F . . 109.5 ?
C21A C22 H22D . . 109.5 ?
C21A C22 H22E . . 109.5 ?
C21A C22 H22F . . 109.5 ?
N20 C23A H23A . . 108.4 ?
N20 C23A H23B . . 108.4 ?
N20 C23A C24A . . 115.5(4) ?
H23A C23A H23B . . 107.5 ?
C24A C23A H23A . . 108.4 ?
C24A C23A H23B . . 108.4 ?
H23C C23B H23D . . 107.5 ?
C24B C23B H23C . . 108.4 ?
C24B C23B H23D . . 108.4 ?
N20A C23B H23C . . 108.4 ?
N20A C23B H23D . . 108.4 ?
N20A C23B C24B . . 115.4(5) ?
C23A C24A H24A . . 109.5 ?
C23A C24A H24B . . 109.5 ?
C23A C24A H24C . . 109.5 ?
H24A C24A H24B . . 109.5 ?
H24A C24A H24C . . 109.5 ?
H24B C24A H24C . . 109.5 ?
C23B C24B H24D . . 109.5 ?
C23B C24B H24E . . 109.5 ?
C23B C24B H24F . . 109.5 ?
H24D C24B H24E . . 109.5 ?
H24D C24B H24F . . 109.5 ?
H24E C24B H24F . . 109.5 ?
N20 C25A H25A . . 108.3 ?
N20 C25A H25B . . 108.3 ?
H25A C25A H25B . . 107.4 ?
C26B C25A N20 . . 116.1(5) ?
C26B C25A H25A . . 108.3 ?
C26B C25A H25B . . 108.3 ?
H25C C25B H25D . . 107.3 ?
C26A C25B H25C . . 108.1 ?
C26A C25B H25D . . 108.1 ?
C26A C25B N20A . . 116.7(6) ?
N20A C25B H25C . . 108.1 ?
N20A C25B H25D . . 108.1 ?
C25B C26A H26D . . 109.5 ?
C25B C26A H26E . . 109.5 ?
C25B C26A H26F . . 109.5 ?
H26D C26A H26E . . 109.5 ?
H26D C26A H26F . . 109.5 ?
H26E C26A H26F . . 109.5 ?
C25A C26B H26A . . 109.5 ?
C25A C26B H26B . . 109.5 ?
C25A C26B H26C . . 109.5 ?
H26A C26B H26B . . 109.5 ?
H26A C26B H26C . . 109.5 ?
H26B C26B H26C . . 109.5 ?
H27C C27A H27D . . 107.4 ?
C28A C27A H27C . . 108.2 ?
C28A C27A H27D . . 108.2 ?
N20A C27A H27C . . 108.2 ?
N20A C27A H27D . . 108.2 ?
N20A C27A C28A . . 116.4(7) ?
C27A C28A H28D . . 109.5 ?
C27A C28A H28E . . 109.5 ?
C27A C28A H28F . . 109.5 ?
H28D C28A H28E . . 109.5 ?
H28D C28A H28F . . 109.5 ?
H28E C28A H28F . . 109.5 ?
N20 C27B H27A . . 108.5 ?
N20 C27B H27B . . 108.5 ?
C28B C27B N20 . . 115.1(5) ?
C28B C27B H27A . . 108.5 ?
C28B C27B H27B . . 108.5 ?
H27A C27B H27B . . 107.5 ?
C23B N20A C25B . . 111.3(5) ?
C23B N20A C21A . . 104.7(7) ?
C25B N20A C21A . . 112.1(7) ?
C27A N20A C23B . . 111.7(6) ?
C27A N20A C25B . . 106.8(6) ?
C27A N20A C21A . . 110.3(7) ?
C22 C21A H21C . . 109.7 ?
C22 C21A H21D . . 109.7 ?
N20A C21A C22 . . 109.7(13) ?
N20A C21A H21C . . 109.7 ?
N20A C21A H21D . . 109.7 ?
H21C C21A H21D . . 108.2 ?
C21 C22A H22A . . 109.5 ?
C21 C22A H22B . . 109.5 ?
C21 C22A H22C . . 109.5 ?
H22A C22A H22B . . 109.5 ?
H22A C22A H22C . . 109.5 ?
H22B C22A H22C . . 109.5 ?
H3XA O3X H3XB . . 104.4 ?

loop_
_geom_bond_atom_site_label_1
_geom_bond_atom_site_label_2
_geom_bond_site_symmetry_2
_geom_bond_distance
_geom_bond_publ_flag
B1 O2A . 1.475(3) ?
B1 O3A . 1.473(3) ?
B1 O6A . 1.458(3) ?
B1 O7A . 1.466(3) ?
O1A C1A . 1.241(3) ?
O2A C2A . 1.403(2) ?
O3A C3A . 1.408(2) ?
O4A C4A . 1.241(2) ?
O5A C5A . 1.241(2) ?
O6A C6A . 1.400(2) ?
O7A C7A . 1.404(2) ?
O8A C8A . 1.236(2) ?
N1A H1AA . 0.87(3) ?
N1A H1AB . 0.89(3) ?
N1A C1A . 1.322(3) ?
N4A H4AA . 0.84(3) ?
N4A H4AB . 0.88(3) ?
N4A C4A . 1.325(2) ?
N5A H5AA . 0.92(3) ?
N5A H5AB . 0.85(3) ?
N5A C5A . 1.320(3) ?
N8A H8AA . 0.87(3) ?
N8A H8AB . 0.85(4) ?
N8A C8A . 1.328(2) ?
C1A C2A . 1.523(3) ?
C2A H2A . 1.0000 ?
C2A C3A . 1.550(3) ?
C3A H3A . 1.0000 ?
C3A C4A . 1.525(3) ?
C5A C6A . 1.526(2) ?
C6A H6A . 1.0000 ?
C6A C7A . 1.567(3) ?
C7A H7A . 1.0000 ?
C7A C8A . 1.516(3) ?
B2 O2B . 1.467(2) ?
B2 O3B . 1.467(3) ?
B2 O6B . 1.472(2) ?
B2 O7B . 1.464(2) ?
O1B C1B . 1.243(2) ?
O2B C2B . 1.407(2) ?
O3B C3B . 1.402(2) ?
O4B C4B . 1.240(2) ?
O5B C5B . 1.236(2) ?
O6B C6B . 1.405(2) ?
O7B C7B . 1.403(2) ?
O8B C8B . 1.239(2) ?
N1B H1BA . 0.86(3) ?
N1B H1BB . 0.84(3) ?
N1B C1B . 1.320(3) ?
N4B H4BA . 0.88(3) ?
N4B H4BB . 0.85(3) ?
N4B C4B . 1.326(2) ?
N5B H5BA . 0.86(3) ?
N5B H5BB . 0.85(3) ?
N5B C5B . 1.320(3) ?
N8B H8BA . 0.87(3) ?
N8B H8BB . 0.88(3) ?
N8B C8B . 1.321(2) ?
C1B C2B . 1.523(2) ?
C2B H2B . 1.0000 ?
C2B C3B . 1.552(2) ?
C3B H3B . 1.0000 ?
C3B C4B . 1.525(2) ?
C5B C6B . 1.525(2) ?
C6B H6B . 1.0000 ?
C6B C7B . 1.560(3) ?
C7B H7B . 1.0000 ?
C7B C8B . 1.521(3) ?
O1W H1WA . 0.8699 ?
O1W H1WB . 0.8700 ?
O1X H1XA . 0.8693 ?
O1X H1XB . 0.8702 ?
O2W H2WA . 0.8702 ?
O2W H2WB . 0.8696 ?
O3W H3WA . 0.84(4) ?
O3W H3WB . 0.78(5) ?
O4W H4WA . 0.8784 ?
O4W H4WB . 0.8720 ?
O5W H5WA . 0.8699 ?
O5W H5WB . 0.8871 ?
O6W H6WA . 0.8701 ?
O6W H6WB . 0.8702 ?
O7W H7WA . 0.8706 ?
O7W H7WB . 0.8891 ?
O7X H7XA . 0.8696 ?
O7X H7XB . 0.8704 ?
O8W H8WA . 0.8701 ?
O8W H8WB . 0.8825 ?
O8X H8XA . 0.8701 ?
O8X H8XB . 0.8704 ?
O9W H9WA . 0.7630 ?
O9W H9WB . 0.8998 ?
O9X H9XA . 0.8703 ?
O9X H9XB . 0.8701 ?
O10W H10A . 0.8697 ?
O10W H10B . 0.9389 ?
O11W H11C . 0.8697 ?
O11W H11D . 0.8702 ?
O12W H12D . 0.8699 ?
O12W H12E . 0.8311 ?
O12X H12F . 0.8701 ?
O12X H12G . 0.8698 ?
O13W H13C . 0.8697 ?
O13W H13D . 0.7875 ?
N10 C11 . 1.518(3) ?
N10 C13 . 1.518(3) ?
N10 C15 . 1.525(4) ?
N10 C17 . 1.518(3) ?
C11 H11A . 0.9900 ?
C11 H11B . 0.9900 ?
C11 C12 . 1.519(4) ?
C12 H12A . 0.9800 ?
C12 H12B . 0.9800 ?
C12 H12C . 0.9800 ?
C13 H13A . 0.9900 ?
C13 H13B . 0.9900 ?
C13 C14 . 1.521(4) ?
C14 H14A . 0.9800 ?
C14 H14B . 0.9800 ?
C14 H14C . 0.9800 ?
C15 H15A . 0.9900 ?
C15 H15B . 0.9900 ?
C15 C16 . 1.522(3) ?
C16 H16A . 0.9800 ?
C16 H16B . 0.9800 ?
C16 H16C . 0.9800 ?
C17 H17A . 0.9900 ?
C17 H17B . 0.9900 ?
C17 C18 . 1.510(3) ?
C18 H18A . 0.9800 ?
C18 H18B . 0.9800 ?
C18 H18C . 0.9800 ?
N20 C21 . 1.513(10) ?
N20 C23A . 1.510(7) ?
N20 C25A . 1.523(6) ?
N20 C27B . 1.524(7) ?
C28B H28A . 0.9800 ?
C28B H28B . 0.9800 ?
C28B H28C . 0.9800 ?
C28B C27B . 1.509(7) ?
C21 H21A . 0.9900 ?
C21 H21B . 0.9900 ?
C21 C22A . 1.48(2) ?
C22 H22D . 0.9800 ?
C22 H22E . 0.9800 ?
C22 H22F . 0.9800 ?
C22 C21A . 1.58(3) ?
C23A H23A . 0.9900 ?
C23A H23B . 0.9900 ?
C23A C24A . 1.520(7) ?
C23B H23C . 0.9900 ?
C23B H23D . 0.9900 ?
C23B C24B . 1.520(8) ?
C23B N20A . 1.511(9) ?
C24A H24A . 0.9800 ?
C24A H24B . 0.9800 ?
C24A H24C . 0.9800 ?
C24B H24D . 0.9800 ?
C24B H24E . 0.9800 ?
C24B H24F . 0.9800 ?
C25A H25A . 0.9900 ?
C25A H25B . 0.9900 ?
C25A C26B . 1.522(8) ?
C25B H25C . 0.9900 ?
C25B H25D . 0.9900 ?
C25B C26A . 1.518(9) ?
C25B N20A . 1.535(8) ?
C26A H26D . 0.9800 ?
C26A H26E . 0.9800 ?
C26A H26F . 0.9800 ?
C26B H26A . 0.9800 ?
C26B H26B . 0.9800 ?
C26B H26C . 0.9800 ?
C27A H27C . 0.9900 ?
C27A H27D . 0.9900 ?
C27A C28A . 1.510(10) ?
C27A N20A . 1.500(9) ?
C28A H28D . 0.9800 ?
C28A H28E . 0.9800 ?
C28A H28F . 0.9800 ?
C27B H27A . 0.9900 ?
C27B H27B . 0.9900 ?
N20A C21A . 1.545(13) ?
C21A H21C . 0.9900 ?
C21A H21D . 0.9900 ?
C22A H22A . 0.9800 ?
C22A H22B . 0.9800 ?
C22A H22C . 0.9800 ?
O3X H3XA . 0.8705 ?
O3X H3XB . 0.8700 ?

loop_
_geom_hbond_atom_site_label_D
_geom_hbond_atom_site_label_H
_geom_hbond_atom_site_label_A
_geom_hbond_site_symmetry_A
_geom_hbond_distance_DH
_geom_hbond_distance_HA
_geom_hbond_distance_DA
_geom_hbond_angle_DHA
N1A H1AB O4B 4_655 0.89(3) 1.99(3) 2.850(2) 161(3)
N4A H4AB O8A 1_655 0.88(3) 2.07(3) 2.923(2) 166(3)
N5A H5AA O6A . 0.92(3) 2.16(3) 2.633(2) 111(2)
N5A H5AB O8A 3_566 0.85(3) 2.03(3) 2.867(2) 168(3)
N8A H8AA O4A 1_455 0.87(3) 2.04(3) 2.898(2) 166(3)
N1B H1BA O4A 4_745 0.86(3) 2.02(3) 2.874(2) 170(3)
N4B H4BA O8B 1_455 0.88(3) 2.05(3) 2.915(2) 165(2)
N5B H5BA O8B 3_456 0.86(3) 2.01(3) 2.860(2) 168(2)
N8B H8BB O4B 1_655 0.88(3) 2.02(3) 2.870(2) 162(3)
O1W H1WA O2B . 0.87 1.94 2.798(2) 166.7
O1W H1WB O5W 1_455 0.87 1.90 2.769(3) 176.5
O1X H1XA O2B . 0.87 2.17 2.843(17) 134.4
O2W H2WA O1W . 0.87 1.90 2.739(3) 162.6
O2W H2WA O1X . 0.87 1.94 2.752(16) 153.8
O2W H2WB O1A 4_745 0.87 2.01 2.872(3) 173.3
O3W H3WA O2W . 0.84(4) 1.94(4) 2.785(3) 178(4)
O3W H3WB O4W . 0.78(5) 2.10(4) 2.836(3) 158(5)
O4W H4WA O1B 4_655 0.88 1.93 2.798(2) 171.3
O4W H4WB O5W . 0.87 1.96 2.791(2) 158.2
O5W H5WA O6W . 0.87 1.89 2.763(3) 175.4
O5W H5WB O2A . 0.89 1.89 2.775(2) 174.7
O6W H6WA O6B 1_655 0.87 2.02 2.858(2) 162.5
O6W H6WB O7W . 0.87 1.85 2.711(4) 168.0
O6W H6WB O7X . 0.87 2.10 2.897(10) 151.8
O7W H7WA O8W . 0.87 1.93 2.765(5) 161.6
O7W H7WB O13W 1_655 0.89 1.89 2.739(4) 158.9
O8W H8WA O5A . 0.87 1.98 2.791(5) 155.5
O8W H8WB O9W . 0.88 1.86 2.731(4) 169.0
O8X H8XB O7X . 0.87 1.88 2.735(13) 165.3
O9W H9WA O10W . 0.76 2.16 2.868(3) 154.0
O9W H9WB O3A 3_466 0.90 1.94 2.815(3) 162.2
O9X H9XA O11W . 0.87 1.69 2.366(9) 132.2
O10W H10A O7B 3_556 0.87 1.96 2.826(2) 171.1
O10W H10B O3W 2_665 0.94 1.88 2.788(3) 163.4
O10W H10B O3X 2_665 0.94 2.26 3.16(3) 159.2
O11W H11C O3W 2_665 0.87 2.04 2.861(3) 156.9
O11W H11D O7A 3_466 0.87 1.92 2.776(3) 168.0
O12W H12D O3B 3_556 0.87 1.97 2.783(5) 155.7
O12W H12E O11W . 0.83 2.09 2.862(5) 154.1
O12X H12F O9X . 0.87 2.13 2.88(2) 143.4
O13W H13C O12W . 0.87 1.92 2.782(5) 173.4
O13W H13C O12X . 0.87 1.81 2.658(19) 164.5
O13W H13D O5B . 0.79 2.09 2.858(3) 167.1

loop_
_geom_torsion_atom_site_label_1
_geom_torsion_atom_site_label_2
_geom_torsion_atom_site_label_3
_geom_torsion_atom_site_label_4
_geom_torsion_site_symmetry_1
_geom_torsion_site_symmetry_2
_geom_torsion_site_symmetry_3
_geom_torsion_site_symmetry_4
_geom_torsion
_geom_torsion_publ_flag
B1 O2A C2A C1A . . . . -109.72(18) ?
B1 O2A C2A C3A . . . . 10.5(2) ?
B1 O3A C3A C2A . . . . 19.0(2) ?
B1 O3A C3A C4A . . . . -104.18(18) ?
B1 O6A C6A C5A . . . . -117.45(18) ?
B1 O6A C6A C7A . . . . 3.2(2) ?
B1 O7A C7A C6A . . . . 4.6(2) ?
B1 O7A C7A C8A . . . . -118.16(18) ?
O1A C1A C2A O2A . . . . 179.75(18) ?
O1A C1A C2A C3A . . . . 62.6(2) ?
O2A B1 O3A C3A . . . . -12.8(2) ?
O2A B1 O6A C6A . . . . -122.83(17) ?
O2A B1 O7A C7A . . . . 117.29(19) ?
O2A C2A C3A O3A . . . . -18.0(2) ?
O2A C2A C3A C4A . . . . 104.90(18) ?
O3A B1 O2A C2A . . . . 0.5(2) ?
O3A B1 O6A C6A . . . . 120.12(18) ?
O3A B1 O7A C7A . . . . -126.99(17) ?
O3A C3A C4A O4A . . . . 164.73(17) ?
O3A C3A C4A N4A . . . . -18.2(2) ?
O5A C5A C6A O6A . . . . -176.19(18) ?
O5A C5A C6A C7A . . . . 66.4(2) ?
O6A B1 O2A C2A . . . . -123.20(18) ?
O6A B1 O3A C3A . . . . 107.43(19) ?
O6A B1 O7A C7A . . . . -2.8(2) ?
O6A C6A C7A O7A . . . . -4.7(2) ?
O6A C6A C7A C8A . . . . 118.16(17) ?
O7A B1 O2A C2A . . . . 119.37(18) ?
O7A B1 O3A C3A . . . . -134.26(16) ?
O7A B1 O6A C6A . . . . -0.5(2) ?
O7A C7A C8A O8A . . . . -175.23(18) ?
O7A C7A C8A N8A . . . . 3.2(3) ?
N1A C1A C2A O2A . . . . 0.0(3) ?
N1A C1A C2A C3A . . . . -117.2(2) ?
N5A C5A C6A O6A . . . . 4.8(3) ?
N5A C5A C6A C7A . . . . -112.7(2) ?
C1A C2A C3A O3A . . . . 103.91(17) ?
C1A C2A C3A C4A . . . . -133.18(17) ?
C2A C3A C4A O4A . . . . 45.8(2) ?
C2A C3A C4A N4A . . . . -137.15(18) ?
C5A C6A C7A O7A . . . . 116.83(17) ?
C5A C6A C7A C8A . . . . -120.31(18) ?
C6A C7A C8A O8A . . . . 65.7(2) ?
C6A C7A C8A N8A . . . . -115.8(2) ?
B2 O2B C2B C1B . . . . -115.18(17) ?
B2 O2B C2B C3B . . . . 5.4(2) ?
B2 O3B C3B C2B . . . . 15.38(19) ?
B2 O3B C3B C4B . . . . -107.88(17) ?
B2 O6B C6B C5B . . . . -117.32(18) ?
B2 O6B C6B C7B . . . . 4.4(2) ?
B2 O7B C7B C6B . . . . 5.7(2) ?
B2 O7B C7B C8B . . . . -116.10(18) ?
O1B C1B C2B O2B . . . . -179.47(17) ?
O1B C1B C2B C3B . . . . 63.0(2) ?
O2B B2 O3B C3B . . . . -12.2(2) ?
O2B B2 O6B C6B . . . . -123.84(16) ?
O2B B2 O7B C7B . . . . 117.22(18) ?
O2B C2B C3B O3B . . . . -12.66(19) ?
O2B C2B C3B C4B . . . . 110.27(17) ?
O3B B2 O2B C2B . . . . 3.5(2) ?
O3B B2 O6B C6B . . . . 118.53(18) ?
O3B B2 O7B C7B . . . . -126.28(17) ?
O3B C3B C4B O4B . . . . 171.91(18) ?
O3B C3B C4B N4B . . . . -10.1(2) ?
O5B C5B C6B O6B . . . . -176.32(18) ?
O5B C5B C6B C7B . . . . 65.4(2) ?
O6B B2 O2B C2B . . . . -120.11(17) ?
O6B B2 O3B C3B . . . . 108.58(18) ?
O6B B2 O7B C7B . . . . -3.1(2) ?
O6B C6B C7B O7B . . . . -6.2(2) ?
O6B C6B C7B C8B . . . . 115.84(17) ?
O7B B2 O2B C2B . . . . 122.66(18) ?
O7B B2 O3B C3B . . . . -134.31(16) ?
O7B B2 O6B C6B . . . . -1.2(2) ?
O7B C7B C8B O8B . . . . -174.20(17) ?
O7B C7B C8B N8B . . . . 5.6(3) ?
N1B C1B C2B O2B . . . . 0.9(3) ?
N1B C1B C2B C3B . . . . -116.6(2) ?
N5B C5B C6B O6B . . . . 3.3(3) ?
N5B C5B C6B C7B . . . . -115.0(2) ?
C1B C2B C3B O3B . . . . 109.56(17) ?
C1B C2B C3B C4B . . . . -127.50(17) ?
C2B C3B C4B O4B . . . . 52.6(2) ?
C2B C3B C4B N4B . . . . -129.40(18) ?
C5B C6B C7B O7B . . . . 116.46(17) ?
C5B C6B C7B C8B . . . . -121.54(17) ?
C6B C7B C8B O8B . . . . 67.3(2) ?
C6B C7B C8B N8B . . . . -112.9(2) ?
C11 N10 C13 C14 . . . . 55.5(3) ?
C11 N10 C15 C16 . . . . 176.2(2) ?
C11 N10 C17 C18 . . . . -57.1(3) ?
C13 N10 C11 C12 . . . . 61.0(3) ?
C13 N10 C15 C16 . . . . -62.8(3) ?
C13 N10 C17 C18 . . . . -177.8(2) ?
C15 N10 C11 C12 . . . . -177.7(2) ?
C15 N10 C13 C14 . . . . -62.5(3) ?
C15 N10 C17 C18 . . . . 60.7(3) ?
C17 N10 C11 C12 . . . . -56.7(3) ?
C17 N10 C13 C14 . . . . 176.0(2) ?
C17 N10 C15 C16 . . . . 55.6(3) ?
C21 N20 C23A C24A . . . . 179.0(6) ?
C21 N20 C25A C26B . . . . -59.2(8) ?
C21 N20 C27B C28B . . . . 59.6(8) ?
C23A N20 C21 C22A . . . . 179.3(12) ?
C23A N20 C25A C26B . . . . 58.0(7) ?
C23A N20 C27B C28B . . . . -59.4(7) ?
C23B N20A C21A C22 . . . . -177.5(13) ?
C24B C23B N20A C25B . . . . 60.6(8) ?
C24B C23B N20A C27A . . . . -58.7(8) ?
C24B C23B N20A C21A . . . . -178.1(8) ?
C25A N20 C21 C22A . . . . -60.0(13) ?
C25A N20 C23A C24A . . . . 60.1(7) ?
C25A N20 C27B C28B . . . . 178.6(6) ?
C25B N20A C21A C22 . . . . -56.6(15) ?
C26A C25B N20A C23B . . . . 60.6(9) ?
C26A C25B N20A C27A . . . . -177.1(7) ?
C26A C25B N20A C21A . . . . -56.3(10) ?
C27A N20A C21A C22 . . . . 62.2(15) ?
C28A C27A N20A C23B . . . . -55.7(9) ?
C28A C27A N20A C25B . . . . -177.6(7) ?
C28A C27A N20A C21A . . . . 60.4(10) ?
C27B N20 C21 C22A . . . . 57.3(13) ?
C27B N20 C23A C24A . . . . -58.6(7) ?
C27B N20 C25A C26B . . . . 179.8(6) ?

_cod_database_fobs_code 2022219
